data_7705194
loop_
_publ_author_name
'Ghosh, Subrata'
'Selvamani, S.'
'Kamilya, Sujit'
'Mehta, Sakshi'
'Mondal, Abhishake'

_publ_section_title
;
 Tuning of Spin Crossover Properties in a Series of Mononuclear Cobalt(II)
 Complexes Based on Macrocyclic Tetradentate Ligand and Pseudohalide
 Coligands
;
_journal_name_full 'Dalton Transactions'
_journal_paper_doi 10.1039/D0DT02546A
_journal_year 2020
_chemical_formula_sum 'C24 H32 Co N6 Se2'
_chemical_formula_weight 621.40
_space_group_crystal_system monoclinic
_space_group_IT_number 14
_space_group_name_Hall '-P 2yn'
_space_group_name_H-M_alt 'P 1 21/n 1'
_atom_sites_solution_hydrogens geom
_audit_creation_method SHELXL-2016/6
_audit_update_record
;
2020-05-15 deposited with the CCDC.	2020-08-17 downloaded from the CCDC.
;
_cell_angle_alpha 90
_cell_angle_beta 90.133(14)
_cell_angle_gamma 90
_cell_formula_units_Z 4
_cell_length_a 11.725(4)
_cell_length_b 14.041(4)
_cell_length_c 15.673(4)
_cell_measurement_reflns_used 3235
_cell_measurement_temperature 296(2)
_cell_measurement_theta_max 30.681
_cell_measurement_theta_min 1.947
_cell_volume 2580.3(13)
_computing_cell_refinement 'Bruker APEX2'
_computing_data_collection 'Bruker APEX2'
_computing_data_reduction 'Bruker SAINT'
_computing_molecular_graphics 'CrystalMaker 10.4.2'
_computing_publication_material 'Encifer (Allen et al, 2004)'
_computing_structure_refinement 'SHELXL-2016/6 (Sheldrick, 2016)'
_computing_structure_solution 'SHELXT 2014/5 (Sheldrick, 2014)'
_diffrn_ambient_temperature 296(2)
_diffrn_measured_fraction_theta_full 1.000
_diffrn_measured_fraction_theta_max 0.991
_diffrn_measurement_device_type 'Bruker APEX-II CCD'
_diffrn_measurement_method '\f and \w scans'
_diffrn_radiation_type MoK\a
_diffrn_radiation_wavelength 0.71073
_diffrn_reflns_av_R_equivalents 0.1979
_diffrn_reflns_av_unetI/netI 0.1187
_diffrn_reflns_Laue_measured_fraction_full 1.000
_diffrn_reflns_Laue_measured_fraction_max 0.991
_diffrn_reflns_limit_h_max 16
_diffrn_reflns_limit_h_min -16
_diffrn_reflns_limit_k_max 20
_diffrn_reflns_limit_k_min -20
_diffrn_reflns_limit_l_max 22
_diffrn_reflns_limit_l_min -22
_diffrn_reflns_number 83866
_diffrn_reflns_point_group_measured_fraction_full 1.000
_diffrn_reflns_point_group_measured_fraction_max 0.991
_diffrn_reflns_theta_full 25.242
_diffrn_reflns_theta_max 30.681
_diffrn_reflns_theta_min 1.947
_diffrn_source 'sealed tube'
_exptl_absorpt_coefficient_mu 3.510
_exptl_absorpt_correction_T_max 0.821
_exptl_absorpt_correction_T_min 0.763
_exptl_absorpt_correction_type multi-scan
_exptl_absorpt_process_details SADABS
_exptl_crystal_colour Red
_exptl_crystal_density_diffrn 1.600
_exptl_crystal_description Block
_exptl_crystal_F_000 1252
_exptl_crystal_size_max 0.550
_exptl_crystal_size_mid 0.420
_exptl_crystal_size_min 0.290
_refine_diff_density_max 0.644
_refine_diff_density_min -0.758
_refine_diff_density_rms 0.097
_refine_ls_extinction_method none
_refine_ls_goodness_of_fit_ref 0.982
_refine_ls_hydrogen_treatment constr
_refine_ls_matrix_type full
_refine_ls_number_parameters 298
_refine_ls_number_reflns 7940
_refine_ls_number_restraints 0
_refine_ls_restrained_S_all 0.982
_refine_ls_R_factor_all 0.1814
_refine_ls_R_factor_gt 0.0559
_refine_ls_shift/su_max 0.000
_refine_ls_shift/su_mean 0.000
_refine_ls_structure_factor_coef Fsqd
_refine_ls_weighting_details 'w=1/[\s^2^(Fo^2^)+(0.0528P)^2^+1.1998P] where P=(Fo^2^+2Fc^2^)/3'
_refine_ls_weighting_scheme calc
_refine_ls_wR_factor_gt 0.1123
_refine_ls_wR_factor_ref 0.1559
_reflns_Friedel_coverage 0.000
_reflns_number_gt 3235
_reflns_number_total 7940
_reflns_threshold_expression 'I > 2\s(I)'
_cod_data_source_file d0dt02546a2.cif
_cod_data_source_block Complex2_296K
_cod_original_cell_volume 2580.3(12)
_cod_original_sg_symbol_H-M 'P 21/n'
_cod_database_code 7705194
_shelx_shelxl_version_number 2016/6
_shelx_space_group_comment
;
The symmetry employed for this shelxl refinement is uniquely defined
by the following loop, which should always be used as a source of
symmetry information in preference to the above space-group names.
They are only intended as comments.
;
_shelx_estimated_absorpt_t_min 0.665
_shelx_estimated_absorpt_t_max 0.794

loop_
_space_group_symop_operation_xyz
'x, y, z'
'-x+1/2, y+1/2, -z+1/2'
'-x, -y, -z'
'x-1/2, -y-1/2, z-1/2'

loop_
_atom_site_label
_atom_site_type_symbol
_atom_site_fract_x
_atom_site_fract_y
_atom_site_fract_z
_atom_site_U_iso_or_equiv
_atom_site_adp_type
_atom_site_occupancy
_atom_site_site_symmetry_order
_atom_site_calc_flag
_atom_site_refinement_flags_posn
_atom_site_refinement_flags_adp
_atom_site_refinement_flags_occupancy
_atom_site_disorder_assembly
_atom_site_disorder_group
Co1 Co 1.06571(5) 0.35694(4) 0.24986(4) 0.03421(17) Uani 1 1 d . . . . .
Se1 Se 1.14163(7) 0.15409(5) 0.00231(4) 0.0915(3) Uani 1 1 d . . . . .
Se2 Se 1.03964(7) 0.12264(4) 0.47978(4) 0.0759(2) Uani 1 1 d . . . . .
N1 N 0.8625(3) 0.3554(2) 0.2391(2) 0.0351(8) Uani 1 1 d . . . . .
N2 N 1.0366(3) 0.4609(2) 0.1626(2) 0.0356(9) Uani 1 1 d . . . . .
N4 N 1.0167(3) 0.4586(2) 0.3333(2) 0.0329(8) Uani 1 1 d . . . . .
N3 N 1.2308(3) 0.4477(2) 0.2592(2) 0.0358(8) Uani 1 1 d . . . . .
C3 C 0.8325(4) 0.4394(3) 0.1854(3) 0.0454(12) Uani 1 1 d . . . . .
H3A H 0.791909 0.484940 0.220564 0.054 Uiso 1 1 calc R U . . .
H3B H 0.780655 0.418654 0.140770 0.054 Uiso 1 1 calc R U . . .
C11 C 1.0865(4) 0.5306(3) 0.3528(3) 0.0331(10) Uani 1 1 d . . . . .
C8 C 1.1288(4) 0.5099(3) 0.1354(3) 0.0392(11) Uani 1 1 d . . . . .
C17 C 0.8012(4) 0.2659(3) 0.2082(3) 0.0435(12) Uani 1 1 d . . . . .
C1 C 1.1250(4) 0.2225(3) 0.0963(3) 0.0426(11) Uani 1 1 d . . . . .
C4 C 0.9314(4) 0.4892(3) 0.1445(3) 0.0382(11) Uani 1 1 d . . . . .
N6 N 1.0798(4) 0.2605(3) 0.3440(3) 0.0484(10) Uani 1 1 d . . . . .
C13 C 0.9414(5) 0.5997(3) 0.4398(3) 0.0487(13) Uani 1 1 d . . . . .
H13 H 0.916613 0.646655 0.477285 0.058 Uiso 1 1 calc R U . . .
C16 C 0.8364(4) 0.3772(3) 0.3291(3) 0.0402(11) Uani 1 1 d . . . . .
H16B H 0.849562 0.320940 0.363660 0.048 Uiso 1 1 calc R U . . .
H16A H 0.756489 0.394229 0.334098 0.048 Uiso 1 1 calc R U . . .
C10 C 1.2003(4) 0.5339(3) 0.3096(3) 0.0400(11) Uani 1 1 d . . . . .
H10A H 1.201570 0.588651 0.271796 0.048 Uiso 1 1 calc R U . . .
H10B H 1.258555 0.543816 0.352694 0.048 Uiso 1 1 calc R U . . .
C24 C 1.4431(4) 0.4679(4) 0.2822(4) 0.0608(15) Uani 1 1 d . . . . .
H24B H 1.509747 0.436450 0.303977 0.091 Uiso 1 1 calc R U . . .
H24C H 1.453846 0.482433 0.222895 0.091 Uiso 1 1 calc R U . . .
H24A H 1.430667 0.525849 0.313359 0.091 Uiso 1 1 calc R U . . .
N5 N 1.1114(3) 0.2662(3) 0.1568(3) 0.0452(10) Uani 1 1 d . . . . .
C21 C 1.3394(4) 0.4026(3) 0.2923(3) 0.0444(12) Uani 1 1 d . . . . .
C15 C 0.9087(4) 0.4578(3) 0.3622(3) 0.0380(11) Uani 1 1 d . . . . .
C23 C 1.3607(4) 0.3091(4) 0.2457(4) 0.0604(15) Uani 1 1 d . . . . .
H23C H 1.429574 0.280524 0.266840 0.091 Uiso 1 1 calc R U . . .
H23A H 1.297776 0.266630 0.255314 0.091 Uiso 1 1 calc R U . . .
H23B H 1.368041 0.321071 0.185703 0.091 Uiso 1 1 calc R U . . .
C19 C 0.8499(5) 0.1793(3) 0.2545(3) 0.0554(14) Uani 1 1 d . . . . .
H19C H 0.930537 0.175728 0.244666 0.083 Uiso 1 1 calc R U . . .
H19A H 0.835803 0.185200 0.314570 0.083 Uiso 1 1 calc R U . . .
H19B H 0.813881 0.122609 0.233344 0.083 Uiso 1 1 calc R U . . .
C12 C 1.0507(4) 0.6025(3) 0.4072(3) 0.0425(12) Uani 1 1 d . . . . .
H12 H 1.099763 0.652090 0.421499 0.051 Uiso 1 1 calc R U . . .
C14 C 0.8696(4) 0.5267(3) 0.4162(3) 0.0454(12) Uani 1 1 d . . . . .
H14 H 0.795365 0.524307 0.436736 0.054 Uiso 1 1 calc R U . . .
C9 C 1.2402(4) 0.4751(3) 0.1681(3) 0.0459(12) Uani 1 1 d . . . . .
H9B H 1.264556 0.420433 0.134882 0.055 Uiso 1 1 calc R U . . .
H9A H 1.297227 0.524645 0.161913 0.055 Uiso 1 1 calc R U . . .
C18 C 0.6731(4) 0.2712(4) 0.2240(3) 0.0621(16) Uani 1 1 d . . . . .
H18A H 0.642115 0.325619 0.195017 0.093 Uiso 1 1 calc R U . . .
H18C H 0.637317 0.214390 0.202937 0.093 Uiso 1 1 calc R U . . .
H18B H 0.659239 0.276981 0.284163 0.093 Uiso 1 1 calc R U . . .
C7 C 1.1163(5) 0.5878(3) 0.0836(3) 0.0531(13) Uani 1 1 d . . . . .
H7 H 1.179759 0.620514 0.063483 0.064 Uiso 1 1 calc R U . . .
C6 C 1.0080(6) 0.6168(4) 0.0620(4) 0.0661(17) Uani 1 1 d . . . . .
H6 H 0.997742 0.669552 0.026956 0.079 Uiso 1 1 calc R U . . .
C5 C 0.9144(5) 0.5677(3) 0.0923(3) 0.0543(14) Uani 1 1 d . . . . .
H5 H 0.841000 0.586987 0.077851 0.065 Uiso 1 1 calc R U . . .
C20 C 0.8244(4) 0.2534(4) 0.1123(3) 0.0569(14) Uani 1 1 d . . . . .
H20B H 0.905221 0.250163 0.102895 0.085 Uiso 1 1 calc R U . . .
H20A H 0.789286 0.195690 0.092663 0.085 Uiso 1 1 calc R U . . .
H20C H 0.793362 0.306606 0.081606 0.085 Uiso 1 1 calc R U . . .
C22 C 1.3223(4) 0.3799(4) 0.3876(3) 0.0578(14) Uani 1 1 d . . . . .
H22C H 1.390321 0.351162 0.410050 0.087 Uiso 1 1 calc R U . . .
H22A H 1.306641 0.437767 0.418042 0.087 Uiso 1 1 calc R U . . .
H22B H 1.259436 0.336792 0.393980 0.087 Uiso 1 1 calc R U . . .
C2 C 1.0658(4) 0.2074(3) 0.3977(3) 0.0466(12) Uani 1 1 d . . . . .

loop_
_atom_site_aniso_label
_atom_site_aniso_U_11
_atom_site_aniso_U_22
_atom_site_aniso_U_33
_atom_site_aniso_U_23
_atom_site_aniso_U_13
_atom_site_aniso_U_12
Co1 0.0417(4) 0.0292(3) 0.0318(3) 0.0000(2) 0.0045(3) -0.0026(3)
Se1 0.1225(6) 0.1056(6) 0.0462(4) -0.0202(3) -0.0157(4) 0.0723(5)
Se2 0.1054(6) 0.0592(4) 0.0631(4) 0.0169(3) 0.0131(4) -0.0034(3)
N1 0.038(2) 0.0347(19) 0.0322(19) -0.0005(16) 0.0031(16) -0.0006(17)
N2 0.042(2) 0.0281(18) 0.037(2) -0.0017(16) 0.0025(18) 0.0030(17)
N4 0.037(2) 0.0320(19) 0.0296(19) 0.0005(15) 0.0012(16) -0.0004(16)
N3 0.038(2) 0.0318(19) 0.038(2) -0.0003(16) 0.0021(17) -0.0009(16)
C3 0.037(3) 0.050(3) 0.049(3) -0.002(2) -0.004(2) 0.010(2)
C11 0.038(3) 0.027(2) 0.034(2) 0.0011(18) -0.005(2) 0.0047(19)
C8 0.049(3) 0.034(2) 0.035(3) 0.0076(19) 0.002(2) -0.007(2)
C17 0.038(3) 0.044(3) 0.048(3) -0.006(2) 0.005(2) -0.010(2)
C1 0.038(3) 0.047(3) 0.043(3) 0.009(2) 0.000(2) 0.010(2)
C4 0.041(3) 0.037(2) 0.036(2) -0.0039(19) -0.002(2) 0.006(2)
N6 0.058(3) 0.040(2) 0.048(2) -0.001(2) 0.001(2) -0.008(2)
C13 0.073(4) 0.034(3) 0.039(3) -0.012(2) -0.006(3) 0.016(3)
C16 0.037(3) 0.044(3) 0.040(3) -0.006(2) 0.008(2) -0.002(2)
C10 0.046(3) 0.029(2) 0.045(3) 0.000(2) -0.003(2) -0.007(2)
C24 0.038(3) 0.062(3) 0.083(4) 0.001(3) 0.000(3) -0.009(3)
N5 0.049(3) 0.043(2) 0.044(2) -0.0014(19) 0.002(2) -0.0018(19)
C21 0.033(3) 0.042(3) 0.058(3) -0.001(2) -0.001(2) 0.000(2)
C15 0.042(3) 0.041(3) 0.031(2) 0.0048(19) 0.003(2) 0.003(2)
C23 0.042(3) 0.052(3) 0.087(4) -0.002(3) -0.006(3) 0.010(3)
C19 0.057(3) 0.037(3) 0.072(4) -0.003(3) 0.000(3) -0.013(2)
C12 0.053(3) 0.035(2) 0.040(3) -0.007(2) -0.008(2) 0.005(2)
C14 0.050(3) 0.047(3) 0.038(3) -0.004(2) 0.006(2) 0.009(2)
C9 0.048(3) 0.041(3) 0.049(3) 0.012(2) 0.007(2) -0.012(2)
C18 0.037(3) 0.082(4) 0.068(4) -0.017(3) 0.012(3) -0.018(3)
C7 0.058(4) 0.042(3) 0.059(3) 0.016(2) 0.003(3) -0.010(3)
C6 0.091(5) 0.042(3) 0.065(4) 0.023(3) -0.003(3) -0.001(3)
C5 0.065(4) 0.043(3) 0.055(3) 0.012(2) -0.010(3) 0.018(3)
C20 0.048(3) 0.074(4) 0.049(3) -0.022(3) 0.003(3) -0.006(3)
C22 0.051(3) 0.066(3) 0.057(3) 0.012(3) -0.014(3) -0.007(3)
C2 0.051(3) 0.036(3) 0.053(3) -0.005(2) -0.002(3) -0.001(2)

loop_
_atom_type_symbol
_atom_type_description
_atom_type_scat_dispersion_real
_atom_type_scat_dispersion_imag
_atom_type_scat_source
C C 0.0033 0.0016 'International Tables Vol C Tables 4.2.6.8 and 6.1.1.4'
H H 0.0000 0.0000 'International Tables Vol C Tables 4.2.6.8 and 6.1.1.4'
N N 0.0061 0.0033 'International Tables Vol C Tables 4.2.6.8 and 6.1.1.4'
Co Co 0.3494 0.9721 'International Tables Vol C Tables 4.2.6.8 and 6.1.1.4'
Se Se -0.0929 2.2259 'International Tables Vol C Tables 4.2.6.8 and 6.1.1.4'

loop_
_geom_angle_atom_site_label_1
_geom_angle_atom_site_label_2
_geom_angle_atom_site_label_3
_geom_angle
_geom_angle_site_symmetry_1
_geom_angle_site_symmetry_3
_geom_angle_publ_flag
N6 Co1 N5 94.86(16) . . ?
N6 Co1 N4 91.37(15) . . ?
N5 Co1 N4 173.76(14) . . ?
N6 Co1 N2 173.43(16) . . ?
N5 Co1 N2 90.65(15) . . ?
N4 Co1 N2 83.11(13) . . ?
N6 Co1 N3 104.85(15) . . ?
N5 Co1 N3 99.77(14) . . ?
N4 Co1 N3 79.04(13) . . ?
N2 Co1 N3 77.66(14) . . ?
N6 Co1 N1 97.26(15) . . ?
N5 Co1 N1 102.15(14) . . ?
N4 Co1 N1 76.53(13) . . ?
N2 Co1 N1 78.03(14) . . ?
N3 Co1 N1 147.24(12) . . ?
C16 N1 C3 109.0(3) . . ?
C16 N1 C17 112.1(3) . . ?
C3 N1 C17 111.2(3) . . ?
C16 N1 Co1 98.0(3) . . ?
C3 N1 Co1 105.5(3) . . ?
C17 N1 Co1 120.0(3) . . ?
C4 N2 C8 121.7(4) . . ?
C4 N2 Co1 121.0(3) . . ?
C8 N2 Co1 116.5(3) . . ?
C11 N4 C15 120.4(4) . . ?
C11 N4 Co1 120.5(3) . . ?
C15 N4 Co1 118.7(3) . . ?
C9 N3 C10 108.6(3) . . ?
C9 N3 C21 112.0(3) . . ?
C10 N3 C21 111.2(3) . . ?
C9 N3 Co1 98.4(3) . . ?
C10 N3 Co1 106.1(2) . . ?
C21 N3 Co1 119.5(2) . . ?
N1 C3 C4 115.4(4) . . ?
N1 C3 H3A 108.4 . . ?
C4 C3 H3A 108.4 . . ?
N1 C3 H3B 108.4 . . ?
C4 C3 H3B 108.4 . . ?
H3A C3 H3B 107.5 . . ?
N4 C11 C12 120.4(4) . . ?
N4 C11 C10 117.7(4) . . ?
C12 C11 C10 121.7(4) . . ?
N2 C8 C7 120.6(5) . . ?
N2 C8 C9 115.3(4) . . ?
C7 C8 C9 124.1(4) . . ?
C18 C17 C19 109.2(4) . . ?
C18 C17 N1 111.8(4) . . ?
C19 C17 N1 109.2(4) . . ?
C18 C17 C20 110.0(4) . . ?
C19 C17 C20 107.9(4) . . ?
N1 C17 C20 108.6(4) . . ?
N5 C1 Se1 178.3(5) . . ?
N2 C4 C5 119.8(4) . . ?
N2 C4 C3 119.3(4) . . ?
C5 C4 C3 120.9(4) . . ?
C2 N6 Co1 166.9(4) . . ?
C14 C13 C12 119.2(4) . . ?
C14 C13 H13 120.4 . . ?
C12 C13 H13 120.4 . . ?
N1 C16 C15 111.5(3) . . ?
N1 C16 H16B 109.3 . . ?
C15 C16 H16B 109.3 . . ?
N1 C16 H16A 109.3 . . ?
C15 C16 H16A 109.3 . . ?
H16B C16 H16A 108.0 . . ?
N3 C10 C11 115.5(3) . . ?
N3 C10 H10A 108.4 . . ?
C11 C10 H10A 108.4 . . ?
N3 C10 H10B 108.4 . . ?
C11 C10 H10B 108.4 . . ?
H10A C10 H10B 107.5 . . ?
C21 C24 H24B 109.5 . . ?
C21 C24 H24C 109.5 . . ?
H24B C24 H24C 109.5 . . ?
C21 C24 H24A 109.5 . . ?
H24B C24 H24A 109.5 . . ?
H24C C24 H24A 109.5 . . ?
C1 N5 Co1 169.1(4) . . ?
N3 C21 C23 109.6(4) . . ?
N3 C21 C24 112.4(4) . . ?
C23 C21 C24 109.6(4) . . ?
N3 C21 C22 108.0(4) . . ?
C23 C21 C22 108.0(4) . . ?
C24 C21 C22 109.2(4) . . ?
N4 C15 C14 121.3(4) . . ?
N4 C15 C16 114.9(4) . . ?
C14 C15 C16 123.8(4) . . ?
C21 C23 H23C 109.5 . . ?
C21 C23 H23A 109.5 . . ?
H23C C23 H23A 109.5 . . ?
C21 C23 H23B 109.5 . . ?
H23C C23 H23B 109.5 . . ?
H23A C23 H23B 109.5 . . ?
C17 C19 H19C 109.5 . . ?
C17 C19 H19A 109.5 . . ?
H19C C19 H19A 109.5 . . ?
C17 C19 H19B 109.5 . . ?
H19C C19 H19B 109.5 . . ?
H19A C19 H19B 109.5 . . ?
C13 C12 C11 119.3(4) . . ?
C13 C12 H12 120.4 . . ?
C11 C12 H12 120.4 . . ?
C15 C14 C13 119.3(5) . . ?
C15 C14 H14 120.4 . . ?
C13 C14 H14 120.4 . . ?
N3 C9 C8 110.5(4) . . ?
N3 C9 H9B 109.5 . . ?
C8 C9 H9B 109.5 . . ?
N3 C9 H9A 109.5 . . ?
C8 C9 H9A 109.5 . . ?
H9B C9 H9A 108.1 . . ?
C17 C18 H18A 109.5 . . ?
C17 C18 H18C 109.5 . . ?
H18A C18 H18C 109.5 . . ?
C17 C18 H18B 109.5 . . ?
H18A C18 H18B 109.5 . . ?
H18C C18 H18B 109.5 . . ?
C8 C7 C6 118.7(5) . . ?
C8 C7 H7 120.7 . . ?
C6 C7 H7 120.7 . . ?
C7 C6 C5 120.1(5) . . ?
C7 C6 H6 119.9 . . ?
C5 C6 H6 119.9 . . ?
C6 C5 C4 119.1(5) . . ?
C6 C5 H5 120.4 . . ?
C4 C5 H5 120.4 . . ?
C17 C20 H20B 109.5 . . ?
C17 C20 H20A 109.5 . . ?
H20B C20 H20A 109.5 . . ?
C17 C20 H20C 109.5 . . ?
H20B C20 H20C 109.5 . . ?
H20A C20 H20C 109.5 . . ?
C21 C22 H22C 109.5 . . ?
C21 C22 H22A 109.5 . . ?
H22C C22 H22A 109.5 . . ?
C21 C22 H22B 109.5 . . ?
H22C C22 H22B 109.5 . . ?
H22A C22 H22B 109.5 . . ?
N6 C2 Se2 178.0(5) . . ?

loop_
_geom_bond_atom_site_label_1
_geom_bond_atom_site_label_2
_geom_bond_distance
_geom_bond_site_symmetry_2
_geom_bond_publ_flag
Co1 N6 2.009(4) . ?
Co1 N5 2.011(4) . ?
Co1 N4 2.021(3) . ?
Co1 N2 2.029(3) . ?
Co1 N3 2.322(4) . ?
Co1 N1 2.388(4) . ?
Se1 C1 1.769(5) . ?
Se2 C2 1.780(5) . ?
N1 C16 1.477(5) . ?
N1 C3 1.491(5) . ?
N1 C17 1.525(5) . ?
N2 C4 1.326(6) . ?
N2 C8 1.351(5) . ?
N4 C11 1.335(5) . ?
N4 C15 1.346(5) . ?
N3 C9 1.483(5) . ?
N3 C10 1.490(5) . ?
N3 C21 1.513(6) . ?
C3 C4 1.499(6) . ?
C3 H3A 0.9700 . ?
C3 H3B 0.9700 . ?
C11 C12 1.386(6) . ?
C11 C10 1.499(6) . ?
C8 C7 1.370(6) . ?
C8 C9 1.486(6) . ?
C17 C18 1.525(7) . ?
C17 C19 1.526(6) . ?
C17 C20 1.537(6) . ?
C1 N5 1.141(6) . ?
C4 C5 1.387(6) . ?
N6 C2 1.137(6) . ?
C13 C14 1.377(7) . ?
C13 C12 1.381(7) . ?
C13 H13 0.9300 . ?
C16 C15 1.505(6) . ?
C16 H16B 0.9700 . ?
C16 H16A 0.9700 . ?
C10 H10A 0.9700 . ?
C10 H10B 0.9700 . ?
C24 C21 1.532(6) . ?
C24 H24B 0.9600 . ?
C24 H24C 0.9600 . ?
C24 H24A 0.9600 . ?
C21 C23 1.523(7) . ?
C21 C22 1.540(7) . ?
C15 C14 1.365(6) . ?
C23 H23C 0.9600 . ?
C23 H23A 0.9600 . ?
C23 H23B 0.9600 . ?
C19 H19C 0.9600 . ?
C19 H19A 0.9600 . ?
C19 H19B 0.9600 . ?
C12 H12 0.9300 . ?
C14 H14 0.9300 . ?
C9 H9B 0.9700 . ?
C9 H9A 0.9700 . ?
C18 H18A 0.9600 . ?
C18 H18C 0.9600 . ?
C18 H18B 0.9600 . ?
C7 C6 1.375(7) . ?
C7 H7 0.9300 . ?
C6 C5 1.381(7) . ?
C6 H6 0.9300 . ?
C5 H5 0.9300 . ?
C20 H20B 0.9600 . ?
C20 H20A 0.9600 . ?
C20 H20C 0.9600 . ?
C22 H22C 0.9600 . ?
C22 H22A 0.9600 . ?
C22 H22B 0.9600 . ?

loop_
_geom_torsion_atom_site_label_1
_geom_torsion_atom_site_label_2
_geom_torsion_atom_site_label_3
_geom_torsion_atom_site_label_4
_geom_torsion
_geom_torsion_site_symmetry_1
_geom_torsion_site_symmetry_2
_geom_torsion_site_symmetry_3
_geom_torsion_site_symmetry_4
_geom_torsion_publ_flag
C16 N1 C3 C4 113.0(4) . . . . ?
C17 N1 C3 C4 -123.0(4) . . . . ?
Co1 N1 C3 C4 8.6(4) . . . . ?
C15 N4 C11 C12 3.8(6) . . . . ?
Co1 N4 C11 C12 177.1(3) . . . . ?
C15 N4 C11 C10 -172.2(4) . . . . ?
Co1 N4 C11 C10 1.2(5) . . . . ?
C4 N2 C8 C7 -3.9(7) . . . . ?
Co1 N2 C8 C7 -173.0(4) . . . . ?
C4 N2 C8 C9 174.0(4) . . . . ?
Co1 N2 C8 C9 4.9(5) . . . . ?
C16 N1 C17 C18 53.4(5) . . . . ?
C3 N1 C17 C18 -68.8(5) . . . . ?
Co1 N1 C17 C18 167.5(3) . . . . ?
C16 N1 C17 C19 -67.5(5) . . . . ?
C3 N1 C17 C19 170.2(4) . . . . ?
Co1 N1 C17 C19 46.5(4) . . . . ?
C16 N1 C17 C20 175.0(4) . . . . ?
C3 N1 C17 C20 52.8(5) . . . . ?
Co1 N1 C17 C20 -70.9(4) . . . . ?
C8 N2 C4 C5 3.8(6) . . . . ?
Co1 N2 C4 C5 172.5(3) . . . . ?
C8 N2 C4 C3 -172.4(4) . . . . ?
Co1 N2 C4 C3 -3.7(5) . . . . ?
N1 C3 C4 N2 -4.6(6) . . . . ?
N1 C3 C4 C5 179.3(4) . . . . ?
C3 N1 C16 C15 -63.9(5) . . . . ?
C17 N1 C16 C15 172.6(4) . . . . ?
Co1 N1 C16 C15 45.6(4) . . . . ?
C9 N3 C10 C11 116.0(4) . . . . ?
C21 N3 C10 C11 -120.4(4) . . . . ?
Co1 N3 C10 C11 11.1(4) . . . . ?
N4 C11 C10 N3 -9.2(6) . . . . ?
C12 C11 C10 N3 174.9(4) . . . . ?
C9 N3 C21 C23 -64.5(5) . . . . ?
C10 N3 C21 C23 173.8(4) . . . . ?
Co1 N3 C21 C23 49.6(5) . . . . ?
C9 N3 C21 C24 57.7(5) . . . . ?
C10 N3 C21 C24 -64.0(5) . . . . ?
Co1 N3 C21 C24 171.8(3) . . . . ?
C9 N3 C21 C22 178.2(4) . . . . ?
C10 N3 C21 C22 56.5(4) . . . . ?
Co1 N3 C21 C22 -67.7(4) . . . . ?
C11 N4 C15 C14 -4.1(6) . . . . ?
Co1 N4 C15 C14 -177.5(3) . . . . ?
C11 N4 C15 C16 174.8(4) . . . . ?
Co1 N4 C15 C16 1.3(5) . . . . ?
N1 C16 C15 N4 -37.2(5) . . . . ?
N1 C16 C15 C14 141.6(4) . . . . ?
C14 C13 C12 C11 -1.4(7) . . . . ?
N4 C11 C12 C13 -1.1(6) . . . . ?
C10 C11 C12 C13 174.7(4) . . . . ?
N4 C15 C14 C13 1.6(7) . . . . ?
C16 C15 C14 C13 -177.2(4) . . . . ?
C12 C13 C14 C15 1.1(7) . . . . ?
C10 N3 C9 C8 -62.6(4) . . . . ?
C21 N3 C9 C8 174.2(3) . . . . ?
Co1 N3 C9 C8 47.6(4) . . . . ?
N2 C8 C9 N3 -40.2(5) . . . . ?
C7 C8 C9 N3 137.6(5) . . . . ?
N2 C8 C7 C6 1.9(7) . . . . ?
C9 C8 C7 C6 -175.8(5) . . . . ?
C8 C7 C6 C5 0.0(8) . . . . ?
C7 C6 C5 C4 0.0(8) . . . . ?
N2 C4 C5 C6 -1.9(7) . . . . ?
C3 C4 C5 C6 174.2(5) . . . . ?
